data_1562434
loop_
_publ_author_name
'Balboni, Enrica'
'Burns, Peter C.'

_publ_section_title
;
 Cation--cation interactions and cation exchange in a series of
 isostructural framework uranyl tungstates
;
_journal_name_full 'Journal of Solid State Chemistry'
_journal_page_first 1
_journal_page_last 8
_journal_paper_doi 10.1016/j.jssc.2014.02.001
_journal_volume 213
_journal_year 2014
_chemical_formula_sum 'K0.98 O17 Tl0.02 U3 W'
_chemical_formula_weight 1211.93
_chemical_name_common K(UO2)WO6(OH)(H2O)3
_space_group_IT_number 9
_space_group_name_Hall 'C -2yc'
_space_group_name_H-M_alt 'C 1 c 1'
_symmetry_cell_setting monolcinic
_symmetry_space_group_name_H-M 'C 1 c 1'
_atom_sites_solution_hydrogens none
_atom_sites_solution_primary direct
_atom_sites_solution_secondary difmap
_cell_angle_alpha 90.00
_cell_angle_beta 101.914(6)
_cell_angle_gamma 90.00
_cell_formula_units_Z 4
_cell_length_a 12.887(5)
_cell_length_b 10.272(4)
_cell_length_c 11.305(5)
_cell_measurement_temperature 298(2)
_cell_measurement_theta_max 22.403
_cell_measurement_theta_min 2.5575
_cell_volume 1464.3(10)
_computing_structure_refinement 'SHELXL-97 (Sheldrick, 2008)'
_computing_structure_solution 'SHELXS-97 (Sheldrick, 2008)'
_diffrn_ambient_temperature 298(2)
_diffrn_measured_fraction_theta_full 0.992
_diffrn_measured_fraction_theta_max 0.992
_diffrn_measurement_device_type 'BRUKER AXS Quazar-II CCD-4K'
_diffrn_measurement_method 'phi-omega scan'
_diffrn_radiation_monochromator graphite
_diffrn_radiation_source 'fine-focus sealed tube'
_diffrn_radiation_type MoK\a
_diffrn_radiation_wavelength 0.71073
_diffrn_reflns_av_R_equivalents 0.0553
_diffrn_reflns_av_sigmaI/netI 0.0943
_diffrn_reflns_limit_h_max 15
_diffrn_reflns_limit_h_min -16
_diffrn_reflns_limit_k_max 11
_diffrn_reflns_limit_k_min -13
_diffrn_reflns_limit_l_max 14
_diffrn_reflns_limit_l_min -13
_diffrn_reflns_number 4994
_diffrn_reflns_theta_full 27.57
_diffrn_reflns_theta_max 27.57
_diffrn_reflns_theta_min 2.56
_exptl_absorpt_coefficient_mu 41.463
_exptl_absorpt_correction_T_max 0.7456
_exptl_absorpt_correction_T_min 0.5230
_exptl_absorpt_correction_type multi-scan
_exptl_absorpt_process_details 'SADABS Version 2.03'
_exptl_crystal_colour yellow
_exptl_crystal_density_diffrn 5.497
_exptl_crystal_density_method 'not measured'
_exptl_crystal_description prismatic
_exptl_crystal_F_000 2024
_exptl_crystal_size_max 0.08
_exptl_crystal_size_mid 0.08
_exptl_crystal_size_min 0.06
_refine_diff_density_max 3.431
_refine_diff_density_min -2.734
_refine_diff_density_rms 0.576
_refine_ls_abs_structure_details 'Flack H D (1983), Acta Cryst. A39, 876-881'
_refine_ls_abs_structure_Flack 0.13(3)
_refine_ls_extinction_method none
_refine_ls_goodness_of_fit_ref 0.998
_refine_ls_hydrogen_treatment none
_refine_ls_matrix_type full
_refine_ls_number_parameters 111
_refine_ls_number_reflns 2815
_refine_ls_number_restraints 2
_refine_ls_restrained_S_all 0.997
_refine_ls_R_factor_all 0.0651
_refine_ls_R_factor_gt 0.0510
_refine_ls_shift/su_max 0.000
_refine_ls_shift/su_mean 0.000
_refine_ls_structure_factor_coef Fsqd
_refine_ls_weighting_details 'calc w=1/[\s^2^(Fo^2^)+(0.0513P)^2^+0.0000P] where P=(Fo^2^+2Fc^2^)/3'
_refine_ls_weighting_scheme calc
_refine_ls_wR_factor_gt 0.1071
_refine_ls_wR_factor_ref 0.1138
_reflns_number_gt 2365
_reflns_number_total 2815
_reflns_threshold_expression >2sigma(I)
_cod_data_source_file JSSC-2014-213-1.cif
_cod_data_source_block 3Tl-RT
_cod_original_sg_symbol_H-M 'C c'
_cod_database_code 1562434

loop_
_symmetry_equiv_pos_as_xyz
'x, y, z'
'x, -y, z+1/2'
'x+1/2, y+1/2, z'
'x+1/2, -y+1/2, z+1/2'

loop_
_atom_site_label
_atom_site_type_symbol
_atom_site_fract_x
_atom_site_fract_y
_atom_site_fract_z
_atom_site_U_iso_or_equiv
_atom_site_adp_type
_atom_site_occupancy
_atom_site_symmetry_multiplicity
_atom_site_calc_flag
_atom_site_refinement_flags
_atom_site_disorder_assembly
_atom_site_disorder_group
U1 U 0.59999(9) 0.37373(10) -0.18644(9) 0.0134(3) Uani 1 1 d . . .
U2 U 0.68525(8) 0.13647(11) 0.07194(9) 0.0125(3) Uani 1 1 d . . .
U3 U 0.44390(8) 0.35560(10) 0.06202(9) 0.0119(3) Uani 1 1 d . . .
W1 W 0.82528(10) 0.07829(11) -0.15268(10) 0.0120(3) Uani 1 1 d . . .
K1 K 0.9120(9) 0.5383(11) -0.1943(11) 0.072(5) Uiso 0.991(9) 1 d P . .
Tl1 Tl 0.9120(9) 0.5383(11) -0.1943(11) 0.072(5) Uiso 0.009(9) 1 d P . .
O1 O 0.9498(15) -0.0297(18) -0.1245(17) 0.014(4) Uiso 1 1 d . . .
O2 O 0.5245(17) 0.261(2) -0.2812(19) 0.020(5) Uiso 1 1 d . . .
O3 O 0.3558(16) 0.2354(19) -0.0209(18) 0.016(5) Uiso 1 1 d . . .
O4 O 0.7278(15) 0.2030(18) -0.1175(18) 0.013(4) Uiso 1 1 d . . .
O5 O 0.5394(17) 0.474(2) 0.152(2) 0.027(6) Uiso 1 1 d . . .
O6 O 0.7706(16) 0.2626(19) 0.1385(18) 0.016(5) Uiso 1 1 d . . .
O7 O 0.5693(18) 0.282(2) -0.027(2) 0.024(5) Uiso 1 1 d . . .
O8 O 0.9400(15) 0.2296(18) -0.0353(18) 0.014(4) Uiso 1 1 d . . .
O9 O 0.6875(15) 0.4924(18) -0.0955(17) 0.011(4) Uiso 1 1 d . . .
O10 O 0.8630(14) 0.1682(17) -0.2726(16) 0.007(4) Uiso 1 1 d . . .
O11 O 0.8179(13) 0.0145(16) 0.0120(16) 0.005(4) Uiso 1 1 d . . .
O12 O 0.5453(17) 0.187(2) 0.1790(19) 0.023(5) Uiso 1 1 d . . .
O13 O 0.7338(15) -0.0281(18) -0.2387(17) 0.013(4) Uiso 1 1 d . . .
O14 O 0.7290(19) 0.387(2) -0.320(2) 0.032(6) Uiso 1 1 d . . .
O15 O 0.5995(17) 0.007(2) 0.0110(18) 0.018(5) Uiso 1 1 d . . .
O16 O 0.1354(15) 0.2583(18) -0.0828(16) 0.007(4) Uiso 1 1 d . . .
O17 O 0.8908(14) 0.4663(17) 0.0410(16) 0.010(4) Uiso 1 1 d . . .

loop_
_atom_site_aniso_label
_atom_site_aniso_U_11
_atom_site_aniso_U_22
_atom_site_aniso_U_33
_atom_site_aniso_U_23
_atom_site_aniso_U_13
_atom_site_aniso_U_12
U1 0.0131(6) 0.0133(5) 0.0152(6) 0.0016(5) 0.0062(5) 0.0016(5)
U2 0.0134(6) 0.0117(6) 0.0129(6) -0.0005(5) 0.0044(5) 0.0002(5)
U3 0.0120(6) 0.0117(6) 0.0137(6) -0.0007(5) 0.0062(4) 0.0003(5)
W1 0.0113(6) 0.0121(5) 0.0140(6) -0.0007(5) 0.0061(5) 0.0009(5)

loop_
_atom_type_symbol
_atom_type_description
_atom_type_scat_dispersion_real
_atom_type_scat_dispersion_imag
_atom_type_scat_source
O O 0.0106 0.0060 'International Tables Vol C Tables 4.2.6.8 and 6.1.1.4'
K K 0.2009 0.2494 'International Tables Vol C Tables 4.2.6.8 and 6.1.1.4'
W W -0.8490 6.8722 'International Tables Vol C Tables 4.2.6.8 and 6.1.1.4'
Tl Tl -2.8358 9.6688 'International Tables Vol C Tables 4.2.6.8 and 6.1.1.4'
U U -9.6767 9.6646 'International Tables Vol C Tables 4.2.6.8 and 6.1.1.4'

loop_
_geom_angle_atom_site_label_1
_geom_angle_atom_site_label_2
_geom_angle_atom_site_label_3
_geom_angle
_geom_angle_site_symmetry_1
_geom_angle_site_symmetry_3
O2 U1 O9 175.0(10) . .
O2 U1 O7 92.7(9) . .
O9 U1 O7 91.1(9) . .
O2 U1 O1 94.3(8) . 3_455
O9 U1 O1 90.1(7) . 3_455
O7 U1 O1 68.7(8) . 3_455
O2 U1 O5 84.9(9) . 2_564
O9 U1 O5 93.5(7) . 2_564
O7 U1 O5 146.9(8) . 2_564
O1 U1 O5 78.5(7) 3_455 2_564
O2 U1 O4 88.3(8) . .
O9 U1 O4 90.1(7) . .
O7 U1 O4 69.0(7) . .
O1 U1 O4 137.7(7) 3_455 .
O5 U1 O4 143.6(7) 2_564 .
O2 U1 O14 91.2(9) . .
O9 U1 O14 83.8(8) . .
O7 U1 O14 143.4(8) . .
O1 U1 O14 147.2(7) 3_455 .
O5 U1 O14 69.8(8) 2_564 .
O4 U1 O14 74.7(7) . .
O2 U1 U3 96.3(7) . .
O9 U1 U3 88.6(6) . .
O7 U1 U3 30.0(6) . .
O1 U1 U3 38.8(5) 3_455 .
O5 U1 U3 117.3(5) 2_564 .
O4 U1 U3 99.0(5) . .
O14 U1 U3 170.1(5) . .
O2 U1 U2 94.7(7) . .
O9 U1 U2 87.0(6) . .
O7 U1 U2 31.0(6) . .
O1 U1 U2 99.4(5) 3_455 .
O5 U1 U2 177.8(5) 2_564 .
O4 U1 U2 38.4(5) . .
O14 U1 U2 112.4(5) . .
U3 U1 U2 60.65(3) . .
O2 U1 K1 36.0(7) . 3_445
O9 U1 K1 147.7(6) . 3_445
O7 U1 K1 56.7(6) . 3_445
O1 U1 K1 81.3(5) 3_455 3_445
O5 U1 K1 114.8(5) 2_564 3_445
O4 U1 K1 76.4(5) . 3_445
O14 U1 K1 119.3(6) . 3_445
U3 U1 K1 65.33(17) . 3_445
U2 U1 K1 64.09(16) . 3_445
O2 U1 K1 130.2(7) . .
O9 U1 K1 44.8(6) . .
O7 U1 K1 121.1(6) . .
O1 U1 K1 130.1(5) 3_455 .
O5 U1 K1 83.6(6) 2_564 .
O4 U1 K1 73.7(5) . .
O14 U1 K1 39.6(6) . .
U3 U1 K1 131.72(16) . .
U2 U1 K1 98.20(15) . .
K1 U1 K1 147.5(3) 3_445 .
O6 U2 O15 177.7(10) . .
O6 U2 O7 90.9(8) . .
O15 U2 O7 90.4(9) . .
O6 U2 O11 95.1(8) . .
O15 U2 O11 85.5(8) . .
O7 U2 O11 131.9(7) . .
O6 U2 O13 86.2(8) . 2
O15 U2 O13 91.5(8) . 2
O7 U2 O13 141.7(7) . 2
O11 U2 O13 86.4(6) . 2
O6 U2 O4 86.3(8) . .
O15 U2 O4 96.0(8) . .
O7 U2 O4 67.7(7) . .
O11 U2 O4 65.2(6) . .
O13 U2 O4 149.8(6) 2 .
O6 U2 O12 95.3(8) . .
O15 U2 O12 83.4(9) . .
O7 U2 O12 67.6(8) . .
O11 U2 O12 157.7(6) . .
O13 U2 O12 74.6(7) 2 .
O4 U2 O12 135.3(7) . .
O6 U2 W1 93.8(7) . .
O15 U2 W1 87.9(7) . .
O7 U2 W1 98.3(6) . .
O11 U2 W1 33.7(4) . .
O13 U2 W1 120.0(5) 2 .
O4 U2 W1 31.7(5) . .
O12 U2 W1 163.3(5) . .
O6 U2 U1 85.0(6) . .
O15 U2 U1 97.1(6) . .
O7 U2 U1 29.5(6) . .
O11 U2 U1 103.6(4) . .
O13 U2 U1 167.2(5) 2 .
O4 U2 U1 38.5(5) . .
O12 U2 U1 96.9(5) . .
W1 U2 U1 69.96(4) . .
O6 U2 U3 90.7(7) . .
O15 U2 U3 89.5(7) . .
O7 U2 U3 30.5(6) . .
O11 U2 U3 161.7(4) . .
O13 U2 U3 111.3(5) 2 .
O4 U2 U3 98.0(5) . .
O12 U2 U3 37.4(5) . .
W1 U2 U3 128.70(4) . .
U1 U2 U3 59.59(3) . .
O6 U2 K1 145.9(7) . 3_445
O15 U2 K1 35.8(7) . 3_445
O7 U2 K1 55.7(6) . 3_445
O11 U2 K1 102.5(4) . 3_445
O13 U2 K1 123.5(5) 2 3_445
O4 U2 K1 75.3(5) . 3_445
O12 U2 K1 79.1(5) . 3_445
W1 U2 K1 85.46(17) . 3_445
U1 U2 K1 62.69(15) . 3_445
U3 U2 K1 64.48(16) . 3_445
O3 U3 O5 177.4(10) . .
O3 U3 O7 88.3(9) . .
O5 U3 O7 90.5(9) . .
O3 U3 O11 91.2(8) . 3_455
O5 U3 O11 91.3(8) . 3_455
O7 U3 O11 132.9(7) . 3_455
O3 U3 O10 90.4(8) . 4_455
O5 U3 O10 89.3(8) . 4_455
O7 U3 O10 145.0(7) . 4_455
O11 U3 O10 82.0(6) 3_455 4_455
O3 U3 O12 90.2(8) . .
O5 U3 O12 87.2(9) . .
O7 U3 O12 68.7(8) . .
O11 U3 O12 158.4(7) 3_455 .
O10 U3 O12 76.4(7) 4_455 .
O3 U3 O1 90.6(8) . 3_455
O5 U3 O1 91.0(8) . 3_455
O7 U3 O1 67.3(7) . 3_455
O11 U3 O1 65.7(6) 3_455 3_455
O10 U3 O1 147.7(6) 4_455 3_455
O12 U3 O1 135.9(7) . 3_455
O3 U3 W1 87.0(6) . 3_455
O5 U3 W1 95.4(7) . 3_455
O7 U3 W1 99.6(6) . 3_455
O11 U3 W1 33.5(4) 3_455 3_455
O10 U3 W1 115.2(4) 4_455 3_455
O12 U3 W1 168.0(5) . 3_455
O1 U3 W1 32.6(5) 3_455 3_455
O3 U3 U1 91.3(7) . .
O5 U3 U1 88.7(7) . .
O7 U3 U1 29.1(6) . .
O11 U3 U1 103.9(4) 3_455 .
O10 U3 U1 173.8(4) 4_455 .
O12 U3 U1 97.6(5) . .
O1 U3 U1 38.3(5) 3_455 .
W1 U3 U1 70.83(4) 3_455 .
O3 U3 U2 91.9(6) . .
O5 U3 U2 85.9(7) . .
O7 U3 U2 31.0(6) . .
O11 U3 U2 163.4(4) 3_455 .
O10 U3 U2 114.2(4) 4_455 .
O12 U3 U2 37.9(5) . .
O1 U3 U2 98.0(5) 3_455 .
W1 U3 U2 130.55(4) 3_455 .
U1 U3 U2 59.76(3) . .
O3 U3 K1 34.2(7) . 3_445
O5 U3 K1 144.4(7) . 3_445
O7 U3 K1 54.1(6) . 3_445
O11 U3 K1 114.0(4) 3_455 3_445
O10 U3 K1 117.5(4) 4_455 3_445
O12 U3 K1 77.9(5) . 3_445
O1 U3 K1 78.4(5) 3_455 3_445
W1 U3 K1 93.51(16) 3_455 3_445
U1 U3 K1 62.03(16) . 3_445
U2 U3 K1 62.62(16) . 3_445
O13 W1 O10 99.2(8) . .
O13 W1 O4 98.0(8) . .
O10 W1 O4 96.1(8) . .
O13 W1 O1 100.1(8) . .
O10 W1 O1 94.3(8) . .
O4 W1 O1 157.4(8) . .
O13 W1 O11 99.0(8) . .
O10 W1 O11 161.8(7) . .
O4 W1 O11 82.2(7) . .
O1 W1 O11 81.7(8) . .
O13 W1 O8 176.6(8) . .
O10 W1 O8 81.3(7) . .
O4 W1 O8 78.6(7) . .
O1 W1 O8 83.2(7) . .
O11 W1 O8 80.6(7) . .
O13 W1 U3 97.3(6) . 3_545
O10 W1 U3 136.4(6) . 3_545
O4 W1 U3 121.1(6) . 3_545
O1 W1 U3 43.0(6) . 3_545
O11 W1 U3 39.3(5) . 3_545
O8 W1 U3 84.6(5) . 3_545
O13 W1 U2 97.0(7) . .
O10 W1 U2 137.1(6) . .
O4 W1 U2 42.2(6) . .
O1 W1 U2 121.5(6) . .
O11 W1 U2 40.4(5) . .
O8 W1 U2 80.5(5) . .
U3 W1 U2 79.67(4) 3_545 .
O17 K1 O14 95.3(7) . .
O17 K1 O17 160.7(6) . 2_564
O14 K1 O17 66.7(6) . 2_564
O17 K1 O2 131.2(7) . 3
O14 K1 O2 130.1(7) . 3
O17 K1 O2 68.1(6) 2_564 3
O17 K1 O15 57.6(6) . 3
O14 K1 O15 139.1(7) . 3
O17 K1 O15 132.4(6) 2_564 3
O2 K1 O15 88.1(6) 3 3
O17 K1 O3 58.7(6) . 3
O14 K1 O3 113.3(7) . 3
O17 K1 O3 133.5(7) 2_564 3
O2 K1 O3 84.2(6) 3 3
O15 K1 O3 80.3(6) 3 3
O17 K1 O6 125.9(6) . 2_564
O14 K1 O6 75.2(6) . 2_564
O17 K1 O6 58.2(6) 2_564 2_564
O2 K1 O6 63.8(5) 3 2_564
O15 K1 O6 144.8(6) 3 2_564
O3 K1 O6 76.3(6) 3 2_564
O17 K1 O9 52.5(5) . .
O14 K1 O9 54.8(6) . .
O17 K1 O9 115.6(6) 2_564 .
O2 K1 O9 137.1(7) 3 .
O15 K1 O9 109.9(6) 3 .
O3 K1 O9 62.3(5) 3 .
O6 K1 O9 81.8(6) 2_564 .
O17 K1 O12 112.1(6) . 4_554
O14 K1 O12 81.9(6) . 4_554
O17 K1 O12 60.4(5) 2_564 4_554
O2 K1 O12 93.4(6) 3 4_554
O15 K1 O12 81.7(6) 3 4_554
O3 K1 O12 161.9(7) 3 4_554
O6 K1 O12 118.7(6) 2_564 4_554
O9 K1 O12 126.7(6) . 4_554
O17 K1 U1 111.2(5) . 3
O14 K1 U1 147.9(6) . 3
O17 K1 U1 88.1(4) 2_564 3
O2 K1 U1 20.0(4) 3 3
O15 K1 U1 72.6(5) 3 3
O3 K1 U1 69.5(4) 3 3
O6 K1 U1 74.7(4) 2_564 3
O9 K1 U1 130.1(4) . 3
O12 K1 U1 103.2(5) 4_554 3
O17 K1 U2 67.8(4) . 3
O14 K1 U2 158.8(6) . 3
O17 K1 U2 127.7(5) 2_564 3
O2 K1 U2 70.3(5) 3 3
O15 K1 U2 20.2(4) 3 3
O3 K1 U2 69.8(4) 3 3
O6 K1 U2 124.8(5) 2_564 3
O9 K1 U2 116.4(4) . 3
O12 K1 U2 92.5(4) 4_554 3
U1 K1 U2 53.22(14) 3 3
O17 K1 U3 65.2(4) . 3
O14 K1 U3 132.9(6) . 3
O17 K1 U3 131.9(5) 2_564 3
O2 K1 U3 70.0(5) 3 3
O15 K1 U3 67.1(5) 3 3
O3 K1 U3 19.7(4) 3 3
O6 K1 U3 82.8(4) 2_564 3
O9 K1 U3 81.5(4) . 3
O12 K1 U3 144.6(5) 4_554 3
U1 K1 U3 52.63(14) 3 3
U2 K1 U3 52.91(14) 3 3
W1 O1 U1 152.2(10) . 3_545
W1 O1 U3 104.4(8) . 3_545
U1 O1 U3 102.9(7) 3_545 3_545
U1 O2 K1 124.0(10) . 3_445
U3 O3 K1 126.1(10) . 3_445
W1 O4 U2 106.1(8) . .
W1 O4 U1 149.2(10) . .
U2 O4 U1 103.1(7) . .
U3 O5 U1 154.9(12) . 2_565
U2 O6 K1 168.1(10) . 2_565
U1 O7 U3 120.8(10) . .
U1 O7 U2 119.5(10) . .
U3 O7 U2 118.5(10) . .
U1 O9 K1 112.5(8) . .
W1 O10 U3 142.1(9) . 4_554
W1 O11 U3 107.3(8) . 3_545
W1 O11 U2 105.9(7) . .
U3 O11 U2 146.8(8) 3_545 .
U3 O12 U2 104.8(8) . .
U3 O12 K1 117.6(8) . 4_455
U2 O12 K1 124.3(8) . 4_455
W1 O13 U2 144.6(11) . 2_554
U1 O14 K1 107.9(9) . .
U2 O15 K1 124.0(10) . 3_445
K1 O17 K1 162.2(7) . 2_565

loop_
_geom_bond_atom_site_label_1
_geom_bond_atom_site_label_2
_geom_bond_distance
_geom_bond_site_symmetry_2
U1 O2 1.74(2) .
U1 O9 1.827(18) .
U1 O7 2.14(2) .
U1 O1 2.40(2) 3_455
U1 O5 2.41(2) 2_564
U1 O4 2.422(19) .
U1 O14 2.47(2) .
U1 U3 3.7820(19) .
U1 U2 3.7886(18) .
U1 K1 4.203(12) 3_445
U1 K1 4.379(12) .
U2 O6 1.76(2) .
U2 O15 1.77(2) .
U2 O7 2.24(2) .
U2 O11 2.330(18) .
U2 O13 2.380(19) 2
U2 O4 2.416(19) .
U2 O12 2.43(2) .
U2 W1 3.457(2) .
U2 U3 3.8223(18) .
U2 K1 4.255(12) 3_445
U3 O3 1.803(19) .
U3 O5 1.88(2) .
U3 O7 2.21(2) .
U3 O11 2.289(17) 3_455
U3 O10 2.334(18) 4_455
U3 O12 2.40(2) .
U3 O1 2.43(2) 3_455
U3 W1 3.4538(18) 3_455
U3 K1 4.324(12) 3_445
W1 O13 1.748(19) .
W1 O10 1.788(18) .
W1 O4 1.893(19) .
W1 O1 1.923(19) .
W1 O11 1.994(17) .
W1 O8 2.356(19) .
W1 U3 3.4538(18) 3_545
K1 O17 2.83(2) .
K1 O14 2.94(3) .
K1 O17 2.95(2) 2_564
K1 O2 2.98(2) 3
K1 O15 3.00(2) 3
K1 O3 3.01(2) 3
K1 O6 3.11(2) 2_564
K1 O9 3.34(2) .
K1 O12 3.37(2) 4_554
K1 U1 4.203(12) 3
K1 U2 4.255(12) 3
K1 U3 4.324(12) 3
O1 U1 2.40(2) 3_545
O1 U3 2.43(2) 3_545
O2 K1 2.98(2) 3_445
O3 K1 3.01(2) 3_445
O5 U1 2.41(2) 2_565
O6 K1 3.11(2) 2_565
O10 U3 2.334(18) 4_554
O11 U3 2.289(17) 3_545
O12 K1 3.37(2) 4_455
O13 U2 2.380(19) 2_554
O15 K1 3.00(2) 3_445
O17 K1 2.95(2) 2_565
